data_7218286
loop_
_publ_author_name
'Meng, Xiao'
'Chen, Hao'
'Xu, Shu'
'Ma, Yuguo'

_publ_section_title
;
 Metal-free 1,3-dipolar cycloaddition polymerization via prearrangement of
 azide and alkyne in the solid state
;
_journal_issue 43
_journal_name_full CrystEngComm
_journal_page_first 9983
_journal_paper_doi 10.1039/C4CE01690D
_journal_volume 16
_journal_year 2014
_chemical_formula_moiety 'C22 H17 F4 N3 O4'
_chemical_formula_sum 'C22 H17 F4 N3 O4'
_chemical_formula_weight 463.39
_chemical_name_systematic
; 
 ? 
;
_space_group_IT_number 2
_symmetry_cell_setting triclinic
_symmetry_space_group_name_Hall '-P 1'
_symmetry_space_group_name_H-M 'P -1'
_atom_sites_solution_hydrogens geom
_atom_sites_solution_primary direct
_atom_sites_solution_secondary difmap
_audit_creation_method SHELXL-97
_cell_angle_alpha 93.602(15)
_cell_angle_beta 91.807(14)
_cell_angle_gamma 96.604(14)
_cell_formula_units_Z 2
_cell_length_a 5.653(4)
_cell_length_b 9.661(8)
_cell_length_c 18.613(14)
_cell_measurement_reflns_used 3625
_cell_measurement_temperature 173(2)
_cell_measurement_theta_max 27.49
_cell_measurement_theta_min 2.12
_cell_volume 1007.0(13)
_computing_cell_refinement 'CrystalClear (Rigaku Inc., 2007)'
_computing_data_collection 'CrystalClear (Rigaku Inc., 2007)'
_computing_data_reduction 'CrystalClear (Rigaku Inc., 2007)'
_computing_molecular_graphics 'Olex2 ver 1.1'
_computing_publication_material 'SHELX97 (Sheldrick, 2008)'
_computing_structure_refinement 'Olex2 ver 1.1'
_computing_structure_solution 'SHELXS-97 (Sheldrick, 2008)'
_diffrn_ambient_temperature 173(2)
_diffrn_measured_fraction_theta_full 0.987
_diffrn_measured_fraction_theta_max 0.987
_diffrn_measurement_device_type 'Saturn724+ CCD'
_diffrn_measurement_method '\w scans at fixed \c = 45\%'
_diffrn_radiation_monochromator graphite
_diffrn_radiation_source 'sealed tube'
_diffrn_radiation_type MoK\a
_diffrn_radiation_wavelength 0.71073
_diffrn_reflns_av_R_equivalents 0.0466
_diffrn_reflns_av_sigmaI/netI 0.0427
_diffrn_reflns_limit_h_max 7
_diffrn_reflns_limit_h_min -7
_diffrn_reflns_limit_k_max 12
_diffrn_reflns_limit_k_min -12
_diffrn_reflns_limit_l_max 24
_diffrn_reflns_limit_l_min -24
_diffrn_reflns_number 13144
_diffrn_reflns_theta_full 27.53
_diffrn_reflns_theta_max 27.53
_diffrn_reflns_theta_min 2.95
_exptl_absorpt_coefficient_mu 0.131
_exptl_absorpt_correction_T_max 1.0000
_exptl_absorpt_correction_T_min 0.5864
_exptl_absorpt_correction_type multi-scan
_exptl_absorpt_process_details 'CrystalClear (Rigaku Inc., 2007)'
_exptl_crystal_colour colorless
_exptl_crystal_density_diffrn 1.528
_exptl_crystal_density_method 'not measured'
_exptl_crystal_description plate
_exptl_crystal_F_000 476
_exptl_crystal_size_max 0.52
_exptl_crystal_size_mid 0.28
_exptl_crystal_size_min 0.07
_refine_diff_density_max 0.320
_refine_diff_density_min -0.232
_refine_diff_density_rms 0.054
_refine_ls_extinction_method none
_refine_ls_goodness_of_fit_ref 1.142
_refine_ls_hydrogen_treatment constr
_refine_ls_matrix_type full
_refine_ls_number_parameters 298
_refine_ls_number_reflns 4589
_refine_ls_number_restraints 0
_refine_ls_restrained_S_all 1.142
_refine_ls_R_factor_all 0.0825
_refine_ls_R_factor_gt 0.0697
_refine_ls_shift/su_max 0.001
_refine_ls_shift/su_mean 0.000
_refine_ls_structure_factor_coef Fsqd
_refine_ls_weighting_details 'calc w=1/[\s^2^(Fo^2^)+(0.0675P)^2^+0.4040P] where P=(Fo^2^+2Fc^2^)/3'
_refine_ls_weighting_scheme calc
_refine_ls_wR_factor_gt 0.1598
_refine_ls_wR_factor_ref 0.1685
_reflns_number_gt 3902
_reflns_number_total 4589
_reflns_threshold_expression >2sigma(I)
_cod_data_source_file c4ce01690d2.cif
_cod_data_source_block sa2826
_cod_depositor_comments 'Adding full bibliography for 7218284--7218287.cif.'
_cod_original_cell_volume 1006.9(13)
_cod_original_sg_symbol_H-M P-1
_cod_database_code 7218286

loop_
_symmetry_equiv_pos_as_xyz
'x, y, z'
'-x, -y, -z'

loop_
_atom_site_label
_atom_site_type_symbol
_atom_site_fract_x
_atom_site_fract_y
_atom_site_fract_z
_atom_site_U_iso_or_equiv
_atom_site_adp_type
_atom_site_occupancy
_atom_site_symmetry_multiplicity
_atom_site_calc_flag
_atom_site_refinement_flags
F1 F -0.9242(2) 0.03366(15) 0.17215(8) 0.0533(4) Uani 1 1 d .
F2 F -0.6760(2) -0.04017(14) 0.28128(8) 0.0497(4) Uani 1 1 d .
F3 F -0.0550(2) 0.31414(13) 0.23746(7) 0.0436(3) Uani 1 1 d .
F4 F -0.3051(2) 0.38133(14) 0.12611(7) 0.0461(3) Uani 1 1 d .
O1 O -0.2680(4) -0.0233(2) 0.35433(11) 0.0697(6) Uani 1 1 d .
O2 O -0.0344(3) 0.17762(16) 0.35285(8) 0.0430(4) Uani 1 1 d .
O3 O 1.0988(3) 0.35002(16) 0.67819(9) 0.0441(4) Uani 1 1 d .
O4 O 1.4088(3) 0.51455(18) 0.67144(10) 0.0526(4) Uani 1 1 d .
N1 N -0.7782(4) 0.2351(2) 0.08970(12) 0.0570(6) Uani 1 1 d .
N2 N -0.7266(4) 0.3323(2) 0.04979(11) 0.0496(5) Uani 1 1 d .
N3 N -0.7215(5) 0.4112(3) 0.00815(13) 0.0673(7) Uani 1 1 d .
C1 C -0.6229(4) 0.2089(2) 0.14563(12) 0.0410(5) Uani 1 1 d .
C2 C -0.7070(4) 0.1024(2) 0.18752(12) 0.0404(5) Uani 1 1 d .
C3 C -0.5758(4) 0.0643(2) 0.24555(12) 0.0389(5) Uani 1 1 d .
C4 C -0.3519(4) 0.1337(2) 0.26590(11) 0.0359(5) Uani 1 1 d .
C5 C -0.2696(4) 0.2410(2) 0.22361(11) 0.0348(4) Uani 1 1 d .
C6 C -0.3973(4) 0.2781(2) 0.16499(11) 0.0360(4) Uani 1 1 d .
C7 C -0.2168(4) 0.0867(2) 0.32896(12) 0.0406(5) Uani 1 1 d .
C8 C 0.1014(4) 0.1353(2) 0.41395(12) 0.0407(5) Uani 1 1 d .
H8A H 0.1734 0.0494 0.4001 0.049 Uiso 1 1 calc R
H8B H -0.0048 0.1159 0.4543 0.049 Uiso 1 1 calc R
C9 C 0.2931(4) 0.2520(2) 0.43665(12) 0.0409(5) Uani 1 1 d .
H9A H 0.2192 0.3366 0.4521 0.049 Uiso 1 1 calc R
H9B H 0.3928 0.2744 0.3952 0.049 Uiso 1 1 calc R
C10 C 0.4495(4) 0.2114(2) 0.49851(12) 0.0409(5) Uani 1 1 d .
H10A H 0.3474 0.1857 0.5390 0.049 Uiso 1 1 calc R
H10B H 0.5250 0.1280 0.4822 0.049 Uiso 1 1 calc R
C11 C 0.6430(4) 0.3267(2) 0.52547(12) 0.0402(5) Uani 1 1 d .
H11A H 0.5685 0.4113 0.5402 0.048 Uiso 1 1 calc R
H11B H 0.7495 0.3499 0.4857 0.048 Uiso 1 1 calc R
C12 C 0.7906(4) 0.2856(2) 0.58897(12) 0.0403(5) Uani 1 1 d .
H12A H 0.6836 0.2606 0.6284 0.048 Uiso 1 1 calc R
H12B H 0.8676 0.2020 0.5739 0.048 Uiso 1 1 calc R
C13 C 0.9785(4) 0.4001(2) 0.61650(13) 0.0440(5) Uani 1 1 d .
H13A H 1.0932 0.4227 0.5786 0.053 Uiso 1 1 calc R
H13B H 0.9052 0.4854 0.6310 0.053 Uiso 1 1 calc R
C14 C 1.3115(4) 0.4167(2) 0.69990(12) 0.0385(5) Uani 1 1 d .
C15 C 1.4117(4) 0.3541(2) 0.76395(11) 0.0367(5) Uani 1 1 d .
C16 C 1.2836(4) 0.2462(2) 0.79662(12) 0.0384(5) Uani 1 1 d .
H16 H 1.1298 0.2089 0.7777 0.046 Uiso 1 1 calc R
C17 C 1.3788(4) 0.1930(2) 0.85643(12) 0.0418(5) Uani 1 1 d .
H17 H 1.2885 0.1204 0.8793 0.050 Uiso 1 1 calc R
C18 C 1.6071(4) 0.2447(2) 0.88402(12) 0.0414(5) Uani 1 1 d .
C19 C 1.7358(4) 0.3524(2) 0.85053(13) 0.0432(5) Uani 1 1 d .
H19 H 1.8911 0.3886 0.8686 0.052 Uiso 1 1 calc R
C20 C 1.6383(4) 0.4067(2) 0.79122(13) 0.0417(5) Uani 1 1 d .
H20 H 1.7266 0.4806 0.7688 0.050 Uiso 1 1 calc R
C21 C 1.7043(4) 0.1848(3) 0.94557(13) 0.0477(6) Uani 1 1 d .
C22 C 1.7724(5) 0.1288(3) 0.99596(15) 0.0598(7) Uani 1 1 d .
H22 H 1.8268 0.0840 1.0363 0.072 Uiso 1 1 calc R

loop_
_atom_site_aniso_label
_atom_site_aniso_U_11
_atom_site_aniso_U_22
_atom_site_aniso_U_33
_atom_site_aniso_U_23
_atom_site_aniso_U_13
_atom_site_aniso_U_12
F1 0.0334(7) 0.0542(8) 0.0684(9) 0.0037(7) -0.0026(6) -0.0100(6)
F2 0.0466(8) 0.0438(7) 0.0566(8) 0.0098(6) 0.0088(6) -0.0090(6)
F3 0.0369(7) 0.0438(7) 0.0470(7) 0.0092(6) -0.0027(5) -0.0105(5)
F4 0.0466(7) 0.0415(7) 0.0492(7) 0.0130(6) -0.0005(6) -0.0041(6)
O1 0.0816(14) 0.0565(11) 0.0644(12) 0.0274(9) -0.0200(10) -0.0273(10)
O2 0.0465(9) 0.0363(8) 0.0446(8) 0.0097(6) -0.0076(7) -0.0037(6)
O3 0.0412(8) 0.0431(9) 0.0476(9) 0.0148(7) -0.0051(7) -0.0008(7)
O4 0.0514(10) 0.0445(9) 0.0611(11) 0.0169(8) 0.0037(8) -0.0056(7)
N1 0.0468(12) 0.0592(14) 0.0627(14) 0.0145(11) -0.0134(10) -0.0045(10)
N2 0.0475(12) 0.0513(12) 0.0486(11) -0.0004(10) -0.0075(9) 0.0042(9)
N3 0.0736(16) 0.0674(16) 0.0602(14) 0.0164(12) -0.0123(12) 0.0031(13)
C1 0.0376(11) 0.0398(12) 0.0448(12) 0.0003(9) 0.0002(9) 0.0027(9)
C2 0.0302(10) 0.0390(12) 0.0497(13) -0.0013(9) 0.0043(9) -0.0040(8)
C3 0.0355(11) 0.0347(11) 0.0449(12) -0.0022(9) 0.0087(9) -0.0028(8)
C4 0.0367(11) 0.0311(10) 0.0383(11) -0.0021(8) 0.0047(9) -0.0007(8)
C5 0.0323(10) 0.0319(10) 0.0386(10) -0.0015(8) 0.0023(8) -0.0012(8)
C6 0.0362(11) 0.0316(10) 0.0394(11) 0.0043(8) 0.0031(9) -0.0009(8)
C7 0.0432(12) 0.0404(12) 0.0370(11) 0.0046(9) 0.0033(9) -0.0019(9)
C8 0.0491(13) 0.0332(11) 0.0396(11) 0.0094(9) -0.0024(10) 0.0019(9)
C9 0.0491(13) 0.0319(11) 0.0414(11) 0.0096(9) -0.0029(10) 0.0005(9)
C10 0.0462(12) 0.0346(11) 0.0428(11) 0.0123(9) -0.0011(10) 0.0037(9)
C11 0.0459(12) 0.0331(11) 0.0416(11) 0.0094(9) -0.0020(10) 0.0024(9)
C12 0.0465(12) 0.0343(11) 0.0414(11) 0.0096(9) -0.0001(10) 0.0071(9)
C13 0.0472(13) 0.0403(12) 0.0450(12) 0.0132(10) -0.0036(10) 0.0035(10)
C14 0.0381(11) 0.0344(11) 0.0434(11) 0.0021(9) 0.0057(9) 0.0046(9)
C15 0.0361(11) 0.0336(11) 0.0397(11) -0.0008(8) 0.0041(9) 0.0027(8)
C16 0.0331(10) 0.0359(11) 0.0445(11) 0.0006(9) -0.0015(9) -0.0013(8)
C17 0.0392(11) 0.0399(12) 0.0445(12) 0.0044(9) -0.0015(9) -0.0034(9)
C18 0.0387(11) 0.0451(12) 0.0401(11) -0.0032(9) 0.0016(9) 0.0065(9)
C19 0.0320(11) 0.0481(13) 0.0476(12) -0.0050(10) 0.0003(9) 0.0017(9)
C20 0.0345(11) 0.0404(12) 0.0488(12) -0.0004(10) 0.0061(9) -0.0010(9)
C21 0.0398(12) 0.0538(14) 0.0474(13) -0.0020(11) -0.0046(10) 0.0005(10)
C22 0.0516(15) 0.0693(18) 0.0563(15) 0.0082(13) -0.0157(13) 0.0012(13)

loop_
_atom_type_symbol
_atom_type_description
_atom_type_scat_dispersion_real
_atom_type_scat_dispersion_imag
_atom_type_scat_source
C C 0.0033 0.0016 'International Tables Vol C Tables 4.2.6.8 and 6.1.1.4'
H H 0.0000 0.0000 'International Tables Vol C Tables 4.2.6.8 and 6.1.1.4'
N N 0.0061 0.0033 'International Tables Vol C Tables 4.2.6.8 and 6.1.1.4'
O O 0.0106 0.0060 'International Tables Vol C Tables 4.2.6.8 and 6.1.1.4'
F F 0.0171 0.0103 'International Tables Vol C Tables 4.2.6.8 and 6.1.1.4'

loop_
_geom_angle_atom_site_label_1
_geom_angle_atom_site_label_2
_geom_angle_atom_site_label_3
_geom_angle
C7 O2 C8 114.86(17)
C14 O3 C13 117.66(17)
N2 N1 C1 121.2(2)
N3 N2 N1 166.9(3)
C2 C1 N1 115.1(2)
C2 C1 C6 116.6(2)
N1 C1 C6 128.3(2)
F1 C2 C1 119.2(2)
F1 C2 C3 118.5(2)
C1 C2 C3 122.3(2)
F2 C3 C2 116.51(19)
F2 C3 C4 121.9(2)
C2 C3 C4 121.6(2)
C5 C4 C3 115.6(2)
C5 C4 C7 125.24(19)
C3 C4 C7 119.17(19)
F3 C5 C6 115.80(18)
F3 C5 C4 120.93(19)
C6 C5 C4 123.26(19)
F4 C6 C5 119.92(18)
F4 C6 C1 119.40(19)
C5 C6 C1 120.7(2)
O1 C7 O2 123.5(2)
O1 C7 C4 123.1(2)
O2 C7 C4 113.32(18)
O2 C8 C9 108.22(17)
O2 C8 H8A 110.1
C9 C8 H8A 110.1
O2 C8 H8B 110.1
C9 C8 H8B 110.1
H8A C8 H8B 108.4
C8 C9 C10 110.78(18)
C8 C9 H9A 109.5
C10 C9 H9A 109.5
C8 C9 H9B 109.5
C10 C9 H9B 109.5
H9A C9 H9B 108.1
C11 C10 C9 113.43(18)
C11 C10 H10A 108.9
C9 C10 H10A 108.9
C11 C10 H10B 108.9
C9 C10 H10B 108.9
H10A C10 H10B 107.7
C10 C11 C12 112.43(18)
C10 C11 H11A 109.1
C12 C11 H11A 109.1
C10 C11 H11B 109.1
C12 C11 H11B 109.1
H11A C11 H11B 107.8
C13 C12 C11 112.49(18)
C13 C12 H12A 109.1
C11 C12 H12A 109.1
C13 C12 H12B 109.1
C11 C12 H12B 109.1
H12A C12 H12B 107.8
O3 C13 C12 106.95(18)
O3 C13 H13A 110.3
C12 C13 H13A 110.3
O3 C13 H13B 110.3
C12 C13 H13B 110.3
H13A C13 H13B 108.6
O4 C14 O3 124.0(2)
O4 C14 C15 124.6(2)
O3 C14 C15 111.45(18)
C16 C15 C20 119.6(2)
C16 C15 C14 121.5(2)
C20 C15 C14 118.9(2)
C17 C16 C15 120.1(2)
C17 C16 H16 120.0
C15 C16 H16 120.0
C16 C17 C18 120.7(2)
C16 C17 H17 119.6
C18 C17 H17 119.6
C19 C18 C17 118.9(2)
C19 C18 C21 121.6(2)
C17 C18 C21 119.5(2)
C20 C19 C18 120.1(2)
C20 C19 H19 119.9
C18 C19 H19 119.9
C19 C20 C15 120.5(2)
C19 C20 H20 119.7
C15 C20 H20 119.7
C22 C21 C18 175.8(3)
C21 C22 H22 180.0

loop_
_geom_bond_atom_site_label_1
_geom_bond_atom_site_label_2
_geom_bond_distance
F1 C2 1.340(3)
F2 C3 1.326(3)
F3 C5 1.341(2)
F4 C6 1.336(2)
O1 C7 1.198(3)
O2 C7 1.322(3)
O2 C8 1.458(3)
O3 C14 1.335(3)
O3 C13 1.453(3)
O4 C14 1.199(3)
N1 N2 1.248(3)
N1 C1 1.395(3)
N2 N3 1.119(3)
C1 C2 1.380(3)
C1 C6 1.395(3)
C2 C3 1.384(3)
C3 C4 1.392(3)
C4 C5 1.387(3)
C4 C7 1.503(3)
C5 C6 1.378(3)
C8 C9 1.501(3)
C8 H8A 0.9900
C8 H8B 0.9900
C9 C10 1.528(3)
C9 H9A 0.9900
C9 H9B 0.9900
C10 C11 1.517(3)
C10 H10A 0.9900
C10 H10B 0.9900
C11 C12 1.525(3)
C11 H11A 0.9900
C11 H11B 0.9900
C12 C13 1.496(3)
C12 H12A 0.9900
C12 H12B 0.9900
C13 H13A 0.9900
C13 H13B 0.9900
C14 C15 1.494(3)
C15 C16 1.384(3)
C15 C20 1.390(3)
C16 C17 1.375(3)
C16 H16 0.9500
C17 C18 1.399(3)
C17 H17 0.9500
C18 C19 1.391(3)
C18 C21 1.437(3)
C19 C20 1.378(3)
C19 H19 0.9500
C20 H20 0.9500
C21 C22 1.187(4)
C22 H22 0.9500

loop_
_geom_torsion_atom_site_label_1
_geom_torsion_atom_site_label_2
_geom_torsion_atom_site_label_3
_geom_torsion_atom_site_label_4
_geom_torsion
C1 N1 N2 N3 -178.6(11)
N2 N1 C1 C2 177.2(2)
N2 N1 C1 C6 -1.6(4)
N1 C1 C2 F1 0.1(3)
C6 C1 C2 F1 178.98(19)
N1 C1 C2 C3 -179.4(2)
C6 C1 C2 C3 -0.5(3)
F1 C2 C3 F2 0.9(3)
C1 C2 C3 F2 -179.7(2)
F1 C2 C3 C4 -178.13(19)
C1 C2 C3 C4 1.3(4)
F2 C3 C4 C5 -179.91(19)
C2 C3 C4 C5 -1.0(3)
F2 C3 C4 C7 1.7(3)
C2 C3 C4 C7 -179.40(19)
C3 C4 C5 F3 -179.14(18)
C7 C4 C5 F3 -0.8(3)
C3 C4 C5 C6 -0.2(3)
C7 C4 C5 C6 178.2(2)
F3 C5 C6 F4 0.0(3)
C4 C5 C6 F4 -179.02(19)
F3 C5 C6 C1 -179.99(19)
C4 C5 C6 C1 1.0(3)
C2 C1 C6 F4 179.36(19)
N1 C1 C6 F4 -1.9(4)
C2 C1 C6 C5 -0.6(3)
N1 C1 C6 C5 178.1(2)
C8 O2 C7 O1 -0.7(3)
C8 O2 C7 C4 -179.87(17)
C5 C4 C7 O1 -163.3(2)
C3 C4 C7 O1 15.0(4)
C5 C4 C7 O2 15.8(3)
C3 C4 C7 O2 -165.88(19)
C7 O2 C8 C9 -177.27(19)
O2 C8 C9 C10 -177.38(18)
C8 C9 C10 C11 -178.4(2)
C9 C10 C11 C12 177.86(19)
C10 C11 C12 C13 -178.9(2)
C14 O3 C13 C12 162.32(19)
C11 C12 C13 O3 177.75(18)
C13 O3 C14 O4 -0.3(3)
C13 O3 C14 C15 179.55(17)
O4 C14 C15 C16 176.2(2)
O3 C14 C15 C16 -3.6(3)
O4 C14 C15 C20 -3.5(3)
O3 C14 C15 C20 176.71(19)
C20 C15 C16 C17 1.1(3)
C14 C15 C16 C17 -178.6(2)
C15 C16 C17 C18 -1.4(3)
C16 C17 C18 C19 0.9(3)
C16 C17 C18 C21 -178.5(2)
C17 C18 C19 C20 0.0(3)
C21 C18 C19 C20 179.4(2)
C18 C19 C20 C15 -0.4(3)
C16 C15 C20 C19 -0.2(3)
C14 C15 C20 C19 179.51(19)
C19 C18 C21 C22 -170(4)
C17 C18 C21 C22 9(4)
